data_2213485
loop_
_publ_author_name
'Yan-Cheng Liu'
'Tao Yuan'
'Zhen-Feng Chen'
'Hong Liang'
'Yong Zhang'

_publ_section_title
;Hexaaquacobalt(II)
 bis(5-benzoyl-2-methoxy-4-oxidobenzenesulfonato-\k^2^<i>O</i>,<i>O</i>')bis(pyridine-\k<i>N</i>)cobaltate(II)
 tetrahydrate
;
_journal_coeditor_code NG2246
_journal_issue 5
_journal_name_full 'Acta Crystallographica Section E'
_journal_page_first m1397
_journal_page_last m1398
_journal_paper_doi 10.1107/S1600536807017746
_journal_volume 63
_journal_year 2007
_chemical_formula_iupac '[Co (H2 O)6] [Co (C14 H10 O6 S)2 (C5 H5 N)2], 4H2 O'
_chemical_formula_moiety 'C38 H30 Co N2 O12 S2, Co H12 O6, 4(H2 O)'
_chemical_formula_sum 'C38 H50 Co2 N2 O22 S2'
_chemical_formula_weight 1068.78
_chemical_name_systematic
;
Hexaaquacobalt(II) bis(5-benzoyl-2-methoxy-4-oxidobenzenesulfonato-
\k^2^<i>O</i>,<i>O</i>')bis(pyridine-\k<i>N</i>)cobaltate(II) tetrahydrate
;
_space_group_IT_number 14
_symmetry_cell_setting monoclinic
_symmetry_space_group_name_Hall '-P 2ybc'
_symmetry_space_group_name_H-M 'P 1 21/c 1'
_atom_sites_solution_hydrogens geom
_atom_sites_solution_primary direct
_atom_sites_solution_secondary difmap
_audit_creation_method SHELXL-97
_cell_angle_alpha 90.00
_cell_angle_beta 111.514(4)
_cell_angle_gamma 90.00
_cell_formula_units_Z 2
_cell_length_a 20.373(3)
_cell_length_b 7.1181(9)
_cell_length_c 17.497(3)
_cell_measurement_reflns_used 6940
_cell_measurement_temperature 193(2)
_cell_measurement_theta_max 25.3
_cell_measurement_theta_min 3.0
_cell_volume 2360.6(6)
_computing_cell_refinement CrystalClear
_computing_data_collection 'CrystalClear (Rigaku, 1999)'
_computing_data_reduction 'CrystalStructure (Rigaku/MSC & Rigaku, 2000)'
_computing_molecular_graphics 'SHELXTL (Bruker, 1997)'
_computing_publication_material SHELXTL
_computing_structure_refinement 'SHELXL97 (Sheldrick, 1997)'
_computing_structure_solution 'SHELXS97 (Sheldrick, 1997)'
_diffrn_ambient_temperature 193(2)
_diffrn_detector_area_resol_mean 7.31
_diffrn_measured_fraction_theta_full 0.999
_diffrn_measured_fraction_theta_max 0.999
_diffrn_measurement_device_type 'Rigaku Mercury'
_diffrn_measurement_method \w
_diffrn_radiation_monochromator graphite
_diffrn_radiation_source 'fine-focus sealed tube'
_diffrn_radiation_type MoK\a
_diffrn_radiation_wavelength 0.71070
_diffrn_reflns_av_R_equivalents 0.0581
_diffrn_reflns_av_sigmaI/netI 0.0466
_diffrn_reflns_limit_h_max 24
_diffrn_reflns_limit_h_min -23
_diffrn_reflns_limit_k_max 8
_diffrn_reflns_limit_k_min -8
_diffrn_reflns_limit_l_max 21
_diffrn_reflns_limit_l_min -20
_diffrn_reflns_number 22147
_diffrn_reflns_theta_full 25.34
_diffrn_reflns_theta_max 25.34
_diffrn_reflns_theta_min 3.06
_diffrn_standards_decay_% 0
_diffrn_standards_interval_count 0
_diffrn_standards_interval_time 0
_diffrn_standards_number 0
_exptl_absorpt_coefficient_mu 0.873
_exptl_absorpt_correction_T_max 0.9495
_exptl_absorpt_correction_T_min 0.7675
_exptl_absorpt_correction_type multi-scan
_exptl_absorpt_process_details '(Jacobson, 1998)'
_exptl_crystal_colour orange
_exptl_crystal_density_diffrn 1.504
_exptl_crystal_density_method 'not measured'
_exptl_crystal_description platelet
_exptl_crystal_F_000 1108
_exptl_crystal_size_max 0.32
_exptl_crystal_size_mid 0.21
_exptl_crystal_size_min 0.06
_refine_diff_density_max 0.675
_refine_diff_density_min -0.381
_refine_ls_extinction_method none
_refine_ls_goodness_of_fit_ref 1.139
_refine_ls_hydrogen_treatment mixed
_refine_ls_matrix_type full
_refine_ls_number_parameters 343
_refine_ls_number_reflns 4319
_refine_ls_number_restraints 13
_refine_ls_restrained_S_all 1.137
_refine_ls_R_factor_all 0.0698
_refine_ls_R_factor_gt 0.0509
_refine_ls_shift/su_max 0.000
_refine_ls_shift/su_mean 0.000
_refine_ls_structure_factor_coef Fsqd
_refine_ls_weighting_details 'calc w=1/[\s^2^(Fo^2^)+(0.0304P)^2^+2.5747P] where P=(Fo^2^+2Fc^2^)/3'
_refine_ls_weighting_scheme calc
_refine_ls_wR_factor_gt 0.0953
_refine_ls_wR_factor_ref 0.1028
_reflns_number_gt 3462
_reflns_number_total 4319
_reflns_threshold_expression I>2\s(I)
_cod_data_source_file ng2246.cif
_cod_data_source_block I
_cod_original_cell_volume 2360.5(6)
_cod_original_sg_symbol_Hall '-p 2ybc'
_cod_original_sg_symbol_H-M 'P 21/c'
_cod_database_code 2213485
_cod_database_fobs_code 2213485

loop_
_symmetry_equiv_pos_as_xyz
'x, y, z'
'-x, y+1/2, -z+1/2'
'-x, -y, -z'
'x, -y-1/2, z-1/2'

loop_
_atom_site_type_symbol
_atom_site_label
_atom_site_fract_x
_atom_site_fract_y
_atom_site_fract_z
_atom_site_U_iso_or_equiv
_atom_site_adp_type
_atom_site_calc_flag
_atom_site_refinement_flags
_atom_site_occupancy
Co Co1 0.5000 0.5000 0.5000 0.02003(16) Uani d S 1
Co Co2 0.0000 0.5000 0.0000 0.02028(16) Uani d S 1
S S1 0.12304(4) 0.49322(11) 0.41394(4) 0.01826(18) Uani d . 1
O O1 0.42104(11) 0.6814(3) 0.48558(13) 0.0250(5) Uani d . 1
O O2 0.42779(11) 0.3420(3) 0.40685(13) 0.0244(5) Uani d . 1
O O3 0.19800(11) 0.8273(3) 0.49728(14) 0.0281(5) Uani d . 1
O O4 0.11333(11) 0.4893(3) 0.49252(12) 0.0241(5) Uani d . 1
O O5 0.11111(11) 0.3096(3) 0.37406(13) 0.0248(5) Uani d . 1
O O6 0.08083(11) 0.6411(3) 0.36010(13) 0.0259(5) Uani d D 1
O O7 -0.04346(13) 0.4972(4) 0.09263(15) 0.0278(5) Uani d D 1
H H7A -0.062(2) 0.402(4) 0.102(3) 0.056(14) Uiso d D 1
H H7B -0.0636(18) 0.593(3) 0.098(2) 0.038(12) Uiso d D 1
O O8 0.06503(16) 0.7105(4) 0.06326(16) 0.0422(7) Uani d D 1
H H8A 0.078(2) 0.726(7) 0.1136(8) 0.071(16) Uiso d D 1
H H8B 0.080(2) 0.796(4) 0.042(2) 0.053(14) Uiso d D 1
O O9 0.07215(14) 0.3021(4) 0.06926(16) 0.0334(6) Uani d D 1
H H9A 0.071(3) 0.273(7) 0.1146(16) 0.084(18) Uiso d D 1
H H9B 0.080(3) 0.207(4) 0.047(3) 0.088(19) Uiso d D 1
O O10 0.06752(15) 0.1624(4) 0.21393(16) 0.0382(6) Uani d D 1
H H10A 0.081(2) 0.232(5) 0.2539(17) 0.059(15) Uiso d D 1
H H10B 0.0248(7) 0.146(7) 0.200(3) 0.077(18) Uiso d D 1
O O11 0.1141(2) 0.7821(6) 0.22309(19) 0.0633(9) Uani d D 1
H H11A 0.101(4) 0.892(3) 0.2191(18) 0.25(5) Uiso d D 1
H H11B 0.104(4) 0.724(5) 0.258(2) 0.14(3) Uiso d D 1
N N1 0.53214(13) 0.6648(4) 0.41518(16) 0.0246(6) Uani d . 1
C C1 0.35542(16) 0.6346(4) 0.46664(18) 0.0205(7) Uani d . 1
C C2 0.31166(16) 0.7572(5) 0.49088(19) 0.0216(7) Uani d . 1
H H2 0.3311 0.8703 0.5189 0.026 Uiso calc R 1
C C3 0.24190(16) 0.7166(4) 0.47481(19) 0.0217(7) Uani d . 1
C C4 0.21184(16) 0.5472(4) 0.43321(19) 0.0198(7) Uani d . 1
C C5 0.25249(16) 0.4312(4) 0.40683(18) 0.0199(7) Uani d . 1
H H5 0.2317 0.3202 0.3779 0.024 Uiso calc R 1
C C6 0.32401(15) 0.4683(4) 0.42047(18) 0.0198(7) Uani d . 1
C C7 0.36210(16) 0.3416(4) 0.38757(18) 0.0195(7) Uani d . 1
C C8 0.32306(15) 0.1984(5) 0.32385(18) 0.0201(7) Uani d . 1
C C9 0.34515(17) 0.0129(5) 0.3360(2) 0.0265(7) Uani d . 1
H H9C 0.3817 -0.0236 0.3857 0.032 Uiso calc R 1
C C10 0.3137(2) -0.1189(5) 0.2755(2) 0.0370(9) Uani d . 1
H H10 0.3278 -0.2467 0.2847 0.044 Uiso calc R 1
C C11 0.2619(2) -0.0669(6) 0.2019(2) 0.0398(10) Uani d . 1
H H11 0.2415 -0.1575 0.1600 0.048 Uiso calc R 1
C C12 0.24051(19) 0.1172(6) 0.1902(2) 0.0348(9) Uani d . 1
H H12 0.2050 0.1535 0.1397 0.042 Uiso calc R 1
C C13 0.26956(17) 0.2501(5) 0.25025(19) 0.0276(8) Uani d . 1
H H13 0.2533 0.3763 0.2417 0.033 Uiso calc R 1
C C14 0.22528(18) 0.9989(5) 0.5402(2) 0.0344(9) Uani d . 1
H H14A 0.2663 0.9712 0.5899 0.052 Uiso calc R 1
H H14B 0.1888 1.0599 0.5555 0.052 Uiso calc R 1
H H14C 0.2394 1.0828 0.5046 0.052 Uiso calc R 1
C C15 0.52623(18) 0.8529(5) 0.4150(2) 0.0308(8) Uani d . 1
H H15 0.5084 0.9089 0.4527 0.037 Uiso calc R 1
C C16 0.5445(2) 0.9684(5) 0.3632(2) 0.0377(9) Uani d . 1
H H16 0.5387 1.1006 0.3645 0.045 Uiso calc R 1
C C17 0.5716(2) 0.8887(6) 0.3094(2) 0.0422(10) Uani d . 1
H H17 0.5847 0.9649 0.2728 0.051 Uiso calc R 1
C C18 0.5793(2) 0.6978(6) 0.3096(2) 0.0397(9) Uani d . 1
H H18 0.5987 0.6395 0.2738 0.048 Uiso calc R 1
C C19 0.55858(18) 0.5911(5) 0.3625(2) 0.0312(8) Uani d . 1
H H19 0.5633 0.4585 0.3614 0.037 Uiso calc R 1

loop_
_atom_site_aniso_label
_atom_site_aniso_U_11
_atom_site_aniso_U_22
_atom_site_aniso_U_33
_atom_site_aniso_U_12
_atom_site_aniso_U_13
_atom_site_aniso_U_23
Co1 0.0128(3) 0.0263(3) 0.0220(3) -0.0002(3) 0.0076(2) -0.0032(3)
Co2 0.0220(3) 0.0177(3) 0.0250(3) -0.0001(3) 0.0131(3) 0.0001(3)
S1 0.0163(4) 0.0187(4) 0.0218(4) -0.0006(3) 0.0093(3) -0.0008(3)
O1 0.0154(11) 0.0268(13) 0.0335(13) -0.0009(10) 0.0100(10) -0.0030(10)
O2 0.0169(12) 0.0304(13) 0.0272(12) 0.0007(10) 0.0096(10) -0.0061(10)
O3 0.0200(12) 0.0248(13) 0.0423(14) 0.0001(10) 0.0147(11) -0.0123(11)
O4 0.0276(12) 0.0257(12) 0.0252(11) -0.0012(10) 0.0168(10) 0.0003(10)
O5 0.0243(12) 0.0232(12) 0.0299(12) -0.0051(10) 0.0134(10) -0.0072(10)
O6 0.0212(12) 0.0258(13) 0.0294(12) 0.0039(10) 0.0077(10) 0.0027(10)
O7 0.0351(14) 0.0200(13) 0.0384(13) 0.0014(13) 0.0253(12) 0.0017(12)
O8 0.0600(19) 0.0413(17) 0.0288(15) -0.0267(15) 0.0203(14) -0.0054(13)
O9 0.0402(15) 0.0336(15) 0.0313(14) 0.0141(13) 0.0190(13) 0.0047(13)
O10 0.0318(16) 0.0519(19) 0.0294(15) -0.0063(14) 0.0094(13) -0.0052(13)
O11 0.091(3) 0.064(2) 0.0414(18) -0.018(2) 0.0311(18) 0.0007(16)
N1 0.0212(14) 0.0286(16) 0.0254(14) 0.0004(12) 0.0101(12) -0.0028(13)
C1 0.0177(16) 0.0216(17) 0.0234(16) -0.0011(13) 0.0092(14) 0.0019(14)
C2 0.0188(16) 0.0198(17) 0.0267(17) -0.0010(13) 0.0087(14) -0.0043(14)
C3 0.0201(16) 0.0210(18) 0.0274(17) 0.0035(14) 0.0128(14) 0.0000(14)
C4 0.0159(15) 0.0196(17) 0.0254(16) -0.0012(13) 0.0093(14) 0.0008(13)
C5 0.0181(16) 0.0193(16) 0.0215(16) 0.0008(13) 0.0066(14) -0.0008(13)
C6 0.0150(15) 0.0236(18) 0.0204(15) 0.0007(13) 0.0061(13) 0.0000(13)
C7 0.0186(16) 0.0210(17) 0.0202(16) 0.0026(13) 0.0088(13) 0.0038(13)
C8 0.0171(16) 0.0263(18) 0.0208(16) -0.0003(14) 0.0113(14) -0.0009(14)
C9 0.0245(17) 0.0262(19) 0.0278(17) 0.0015(15) 0.0086(15) 0.0022(15)
C10 0.045(2) 0.024(2) 0.045(2) -0.0031(17) 0.020(2) -0.0050(17)
C11 0.041(2) 0.039(2) 0.039(2) -0.0124(19) 0.014(2) -0.0161(19)
C12 0.0287(19) 0.045(2) 0.0264(19) -0.0027(18) 0.0049(16) -0.0053(17)
C13 0.0230(18) 0.0299(19) 0.0282(18) 0.0039(15) 0.0075(15) -0.0001(15)
C14 0.0285(19) 0.0266(19) 0.050(2) 0.0001(17) 0.0167(17) -0.0184(18)
C15 0.0291(19) 0.030(2) 0.0333(19) 0.0034(16) 0.0118(16) -0.0031(16)
C16 0.038(2) 0.029(2) 0.042(2) -0.0036(17) 0.0113(19) 0.0038(18)
C17 0.039(2) 0.050(3) 0.042(2) -0.007(2) 0.0193(19) 0.012(2)
C18 0.040(2) 0.049(3) 0.040(2) -0.0003(19) 0.0261(19) 0.0011(19)
C19 0.034(2) 0.031(2) 0.0322(19) 0.0018(17) 0.0172(17) -0.0017(16)

loop_
_atom_type_symbol
_atom_type_description
_atom_type_scat_dispersion_real
_atom_type_scat_dispersion_imag
_atom_type_scat_source
C C 0.0033 0.0016 'International Tables Vol C Tables 4.2.6.8 and 6.1.1.4'
H H 0.0000 0.0000 'International Tables Vol C Tables 4.2.6.8 and 6.1.1.4'
Co Co 0.3494 0.9721 'International Tables Vol C Tables 4.2.6.8 and 6.1.1.4'
N N 0.0061 0.0033 'International Tables Vol C Tables 4.2.6.8 and 6.1.1.4'
O O 0.0106 0.0060 'International Tables Vol C Tables 4.2.6.8 and 6.1.1.4'
S S 0.1246 0.1234 'International Tables Vol C Tables 4.2.6.8 and 6.1.1.4'

loop_
_geom_angle_atom_site_label_1
_geom_angle_atom_site_label_2
_geom_angle_atom_site_label_3
_geom_angle_site_symmetry_1
_geom_angle_site_symmetry_3
_geom_angle
_geom_angle_publ_flag
O1 Co1 O1 3_666 . 180.00(13) yes
O1 Co1 O2 3_666 3_666 86.87(9) ?
O1 Co1 O2 . 3_666 93.13(9) ?
O1 Co1 O2 3_666 . 93.13(9) ?
O1 Co1 O2 . . 86.87(9) yes
O2 Co1 O2 3_666 . 180.0 ?
O1 Co1 N1 3_666 3_666 89.72(9) ?
O1 Co1 N1 . 3_666 90.28(9) yes
O2 Co1 N1 3_666 3_666 93.47(9) ?
O2 Co1 N1 . 3_666 86.53(9) ?
O1 Co1 N1 3_666 . 90.28(9) ?
O1 Co1 N1 . . 89.72(9) yes
O2 Co1 N1 3_666 . 86.53(9) ?
O2 Co1 N1 . . 93.47(9) yes
N1 Co1 N1 3_666 . 180.0 yes
O7 Co2 O8 . . 87.83(10) yes
O7 Co2 O9 . . 87.25(10) yes
O8 Co2 O8 . 3_565 180.0(3) ?
O8 Co2 O9 . . 90.10(12) yes
O8 Co2 O9 3_565 . 89.90(12) ?
O8 Co2 O9 . 3_565 89.90(12) ?
O8 Co2 O9 3_565 3_565 90.10(12) ?
O9 Co2 O9 . 3_565 180.0(2) ?
O8 Co2 O7 . 3_565 92.17(10) ?
O8 Co2 O7 3_565 3_565 87.83(10) ?
O9 Co2 O7 . 3_565 92.75(10) ?
O9 Co2 O7 3_565 3_565 87.25(10) ?
O8 Co2 O7 3_565 . 92.17(10) ?
O9 Co2 O7 3_565 . 92.75(10) ?
O7 Co2 O7 3_565 . 180.00(9) ?
O5 S1 O4 . . 112.16(13) ?
O5 S1 O6 . . 112.40(13) ?
O4 S1 O6 . . 111.69(13) ?
O5 S1 C4 . . 105.46(14) ?
O4 S1 C4 . . 108.01(14) ?
O6 S1 C4 . . 106.67(14) ?
C1 O1 Co1 . . 124.8(2) ?
C7 O2 Co1 . . 126.2(2) ?
C3 O3 C14 . . 118.5(2) ?
Co2 O7 H7A . . 121(3) ?
Co2 O7 H7B . . 117(3) ?
H7A O7 H7B . . 112(4) ?
Co2 O8 H8A . . 124(3) ?
Co2 O8 H8B . . 125(3) ?
H8A O8 H8B . . 111(4) ?
Co2 O9 H9A . . 118(4) ?
Co2 O9 H9B . . 119(4) ?
H9A O9 H9B . . 109(5) ?
H10A O10 H10B . . 109(5) ?
H11A O11 H11B . . 112(6) ?
C19 N1 C15 . . 116.6(3) ?
C19 N1 Co1 . . 124.0(2) ?
C15 N1 Co1 . . 119.4(2) ?
O1 C1 C2 . . 117.8(3) ?
O1 C1 C6 . . 123.9(3) ?
C2 C1 C6 . . 118.3(3) ?
C3 C2 C1 . . 121.7(3) ?
C3 C2 H2 . . 119.2 ?
C1 C2 H2 . . 119.2 ?
O3 C3 C2 . . 124.2(3) ?
O3 C3 C4 . . 115.8(3) ?
C2 C3 C4 . . 120.1(3) ?
C5 C4 C3 . . 119.0(3) ?
C5 C4 S1 . . 120.9(2) ?
C3 C4 S1 . . 120.1(2) ?
C4 C5 C6 . . 123.1(3) ?
C4 C5 H5 . . 118.4 ?
C6 C5 H5 . . 118.4 ?
C5 C6 C7 . . 119.3(3) ?
C5 C6 C1 . . 117.8(3) ?
C7 C6 C1 . . 122.9(3) ?
O2 C7 C6 . . 124.7(3) ?
O2 C7 C8 . . 115.0(3) ?
C6 C7 C8 . . 120.3(3) ?
C9 C8 C13 . . 119.5(3) ?
C9 C8 C7 . . 118.5(3) ?
C13 C8 C7 . . 121.7(3) ?
C10 C9 C8 . . 119.7(3) ?
C10 C9 H9C . . 120.2 ?
C8 C9 H9C . . 120.2 ?
C11 C10 C9 . . 120.9(4) ?
C11 C10 H10 . . 119.6 ?
C9 C10 H10 . . 119.6 ?
C12 C11 C10 . . 119.1(3) ?
C12 C11 H11 . . 120.4 ?
C10 C11 H11 . . 120.4 ?
C11 C12 C13 . . 121.2(3) ?
C11 C12 H12 . . 119.4 ?
C13 C12 H12 . . 119.4 ?
C12 C13 C8 . . 119.6(3) ?
C12 C13 H13 . . 120.2 ?
C8 C13 H13 . . 120.2 ?
O3 C14 H14A . . 109.5 ?
O3 C14 H14B . . 109.5 ?
H14A C14 H14B . . 109.5 ?
O3 C14 H14C . . 109.5 ?
H14A C14 H14C . . 109.5 ?
H14B C14 H14C . . 109.5 ?
N1 C15 C16 . . 123.6(3) ?
N1 C15 H15 . . 118.2 ?
C16 C15 H15 . . 118.2 ?
C15 C16 C17 . . 118.6(4) ?
C15 C16 H16 . . 120.7 ?
C17 C16 H16 . . 120.7 ?
C18 C17 C16 . . 118.8(4) ?
C18 C17 H17 . . 120.6 ?
C16 C17 H17 . . 120.6 ?
C17 C18 C19 . . 119.1(4) ?
C17 C18 H18 . . 120.5 ?
C19 C18 H18 . . 120.5 ?
N1 C19 C18 . . 123.3(4) ?
N1 C19 H19 . . 118.4 ?
C18 C19 H19 . . 118.4 ?

loop_
_geom_bond_atom_site_label_1
_geom_bond_atom_site_label_2
_geom_bond_site_symmetry_2
_geom_bond_distance
_geom_bond_publ_flag
Co1 O1 3_666 2.005(2) ?
Co1 O1 . 2.005(2) yes
Co1 O2 3_666 2.080(2) ?
Co1 O2 . 2.080(2) yes
Co1 N1 3_666 2.173(3) ?
Co1 N1 . 2.173(3) yes
Co2 O7 . 2.113(2) yes
Co2 O8 . 2.037(3) yes
Co2 O8 3_565 2.037(3) ?
Co2 O9 . 2.075(3) yes
Co2 O9 3_565 2.075(3) ?
Co2 O7 3_565 2.113(2) ?
S1 O5 . 1.459(2) ?
S1 O4 . 1.459(2) ?
S1 O6 . 1.463(2) ?
S1 C4 . 1.757(3) ?
O1 C1 . 1.297(4) ?
C7 O2 . 1.254(4) yes
O3 C3 . 1.354(4) ?
O3 C14 . 1.435(4) ?
O7 H7A . 0.82(3) ?
O7 H7B . 0.82(3) ?
O8 H8A . 0.829(10) ?
O8 H8B . 0.83(3) ?
O9 H9A . 0.83(3) ?
O9 H9B . 0.83(4) ?
O10 H10A . 0.82(3) ?
O10 H10B . 0.82(3) ?
O11 H11A . 0.82(3) ?
O11 H11B . 0.82(5) ?
N1 C19 . 1.333(4) ?
N1 C15 . 1.344(4) ?
C1 C2 . 1.419(4) ?
C1 C6 . 1.443(4) ?
C2 C3 . 1.375(4) ?
C2 H2 . 0.9500 ?
C3 C4 . 1.426(4) ?
C4 C5 . 1.364(4) ?
C5 C6 . 1.412(4) ?
C5 H5 . 0.9500 ?
C6 C7 . 1.440(4) ?
C7 C8 . 1.505(4) ?
C8 C9 . 1.386(5) ?
C8 C13 . 1.397(4) ?
C9 C10 . 1.383(5) ?
C9 H9C . 0.9500 ?
C10 C11 . 1.382(5) ?
C10 H10 . 0.9500 ?
C11 C12 . 1.373(5) ?
C11 H11 . 0.9500 ?
C12 C13 . 1.376(5) ?
C12 H12 . 0.9500 ?
C13 H13 . 0.9500 ?
C14 H14A . 0.9800 ?
C14 H14B . 0.9800 ?
C14 H14C . 0.9800 ?
C15 C16 . 1.372(5) ?
C15 H15 . 0.9500 ?
C16 C17 . 1.376(5) ?
C16 H16 . 0.9500 ?
C17 C18 . 1.368(6) ?
C17 H17 . 0.9500 ?
C18 C19 . 1.378(5) ?
C18 H18 . 0.9500 ?
C19 H19 . 0.9500 ?

loop_
_geom_hbond_atom_site_label_D
_geom_hbond_atom_site_label_H
_geom_hbond_atom_site_label_A
_geom_hbond_site_symmetry_A
_geom_hbond_distance_DH
_geom_hbond_distance_HA
_geom_hbond_distance_DA
_geom_hbond_angle_DHA
O7 H7A O6 2_545 0.82(3) 2.059(16) 2.855(3) 164(4)
O7 H7B O5 2 0.82(3) 1.98(3) 2.788(3) 172(4)
O8 H8A O11 . 0.829(10) 1.827(13) 2.651(4) 173(5)
O8 H8B O4 4_575 0.82(3) 1.99(3) 2.821(3) 178(4)
O9 H9A O10 . 0.83(3) 1.93(4) 2.753(4) 170(5)
O9 H9B O4 4_565 0.83(4) 1.95(5) 2.763(3) 169(5)
O10 H10A O5 . 0.82(3) 2.04(2) 2.813(3) 158(4)
O10 H10B O6 2_545 0.82(3) 2.019(16) 2.822(3) 166(5)
O11 H11A O10 1_565 0.82(3) 2.03(3) 2.853(5) 177(5)
O11 H11B O6 . 0.82(5) 2.09(5) 2.899(4) 166(4)

loop_
_geom_torsion_atom_site_label_1
_geom_torsion_atom_site_label_2
_geom_torsion_atom_site_label_3
_geom_torsion_atom_site_label_4
_geom_torsion_site_symmetry_1
_geom_torsion
O2 Co1 O1 C1 3_666 -145.3(2)
O2 Co1 O1 C1 . 34.7(2)
N1 Co1 O1 C1 3_666 -51.8(2)
N1 Co1 O1 C1 . 128.2(2)
O1 Co1 O2 C7 3_666 154.5(3)
O1 Co1 O2 C7 . -25.5(3)
N1 Co1 O2 C7 3_666 65.0(3)
N1 Co1 O2 C7 . -115.0(3)
O1 Co1 N1 C19 3_666 35.2(3)
O1 Co1 N1 C19 . -144.8(3)
O2 Co1 N1 C19 3_666 122.0(3)
O2 Co1 N1 C19 . -58.0(3)
O1 Co1 N1 C15 3_666 -144.2(2)
O1 Co1 N1 C15 . 35.8(2)
O2 Co1 N1 C15 3_666 -57.3(2)
O2 Co1 N1 C15 . 122.7(2)
Co1 O1 C1 C2 . 154.4(2)
Co1 O1 C1 C6 . -27.5(4)
O1 C1 C2 C3 . -178.7(3)
C6 C1 C2 C3 . 3.1(5)
C14 O3 C3 C2 . 0.4(5)
C14 O3 C3 C4 . 179.3(3)
C1 C2 C3 O3 . 179.2(3)
C1 C2 C3 C4 . 0.4(5)
O3 C3 C4 C5 . 178.3(3)
C2 C3 C4 C5 . -2.8(5)
O3 C3 C4 S1 . 0.1(4)
C2 C3 C4 S1 . 179.1(2)
O5 S1 C4 C5 . 4.0(3)
O4 S1 C4 C5 . 124.1(3)
O6 S1 C4 C5 . -115.7(3)
O5 S1 C4 C3 . -177.8(2)
O4 S1 C4 C3 . -57.8(3)
O6 S1 C4 C3 . 62.4(3)
C3 C4 C5 C6 . 1.6(5)
S1 C4 C5 C6 . 179.8(2)
C4 C5 C6 C7 . -177.6(3)
C4 C5 C6 C1 . 1.8(5)
O1 C1 C6 C5 . 177.8(3)
C2 C1 C6 C5 . -4.1(4)
O1 C1 C6 C7 . -2.8(5)
C2 C1 C6 C7 . 175.3(3)
Co1 O2 C7 C6 . 7.8(4)
Co1 O2 C7 C8 . -173.65(19)
C5 C6 C7 O2 . -167.5(3)
C1 C6 C7 O2 . 13.1(5)
C5 C6 C7 C8 . 14.0(4)
C1 C6 C7 C8 . -165.4(3)
O2 C7 C8 C9 . 51.5(4)
C6 C7 C8 C9 . -129.8(3)
O2 C7 C8 C13 . -123.0(3)
C6 C7 C8 C13 . 55.6(4)
C13 C8 C9 C10 . -0.4(5)
C7 C8 C9 C10 . -175.1(3)
C8 C9 C10 C11 . 2.0(5)
C9 C10 C11 C12 . -1.8(6)
C10 C11 C12 C13 . 0.0(6)
C11 C12 C13 C8 . 1.6(5)
C9 C8 C13 C12 . -1.3(5)
C7 C8 C13 C12 . 173.1(3)
C19 N1 C15 C16 . 1.2(5)
Co1 N1 C15 C16 . -179.4(3)
N1 C15 C16 C17 . -1.2(6)
C15 C16 C17 C18 . -0.1(6)
C16 C17 C18 C19 . 1.2(6)
C15 N1 C19 C18 . 0.0(5)
Co1 N1 C19 C18 . -179.4(3)
C17 C18 C19 N1 . -1.2(6)
